data_4108973
loop_
_publ_author_name
'David A. Delafuente'
'George W. Kosturko'
'Peter M. Graham'
'W. Hill Harman'
'William H. Myers'
'Yogesh Surendranath'
'Rachel C. Klet'
'Kevin D. Welch'
'Carl O. Trindle'
'Michal Sabat'
'W. Dean Harman'

_publ_section_title
;
 Isomerization Dynamics and Control of the \h2/N Equilibrium for Pyridine
 Complexes
;
_journal_name_full 'Journal of the American Chemical Society'
_journal_page_first 406
_journal_page_last 416
_journal_paper_doi 10.1021/ja066623f
_journal_volume 129
_journal_year 2007
_chemical_formula_sum 'C22 H31 B F3 N8 O6 P S W'
_chemical_formula_weight 818.24
_chemical_name_systematic
; 
 ? 
;
_space_group_IT_number 14
_symmetry_cell_setting monoclinic
_symmetry_space_group_name_Hall '-P 2yn'
_symmetry_space_group_name_H-M 'P 1 21/n 1'
_atom_sites_solution_hydrogens difmap
_atom_sites_solution_primary direct
_atom_sites_solution_secondary difmap
_audit_creation_method SHELXL-97
_cell_angle_alpha 90.00
_cell_angle_beta 100.734(1)
_cell_angle_gamma 90.00
_cell_formula_units_Z 4
_cell_length_a 12.0843(7)
_cell_length_b 14.9833(8)
_cell_length_c 16.5629(9)
_cell_measurement_reflns_used 9288
_cell_measurement_temperature 153(2)
_cell_measurement_theta_max 32.494
_cell_measurement_theta_min 2.288
_cell_volume 2946.4(3)
_computing_cell_refinement 'Bruker SMART'
_computing_data_collection 'Bruker SMART'
_computing_data_reduction 'Bruker SHELXTL'
_computing_molecular_graphics 'Bruker SHELXTL'
_computing_publication_material 'Bruker SHELXTL'
_computing_structure_refinement 'SHELXL-97 (Sheldrick, 1997)'
_computing_structure_solution 'SHELXS-97 (Sheldrick, 1990)'
_diffrn_ambient_temperature 153(2)
_diffrn_measured_fraction_theta_full 0.990
_diffrn_measured_fraction_theta_max 0.990
_diffrn_measurement_device_type 'Bruker SMART APEX CCD area detector'
_diffrn_measurement_method 'phi and omega scans'
_diffrn_radiation_monochromator graphite
_diffrn_radiation_source 'fine-focus sealed tube'
_diffrn_radiation_type MoK\a
_diffrn_radiation_wavelength 0.71073
_diffrn_reflns_av_R_equivalents 0.0450
_diffrn_reflns_av_sigmaI/netI 0.0450
_diffrn_reflns_limit_h_max 18
_diffrn_reflns_limit_h_min -18
_diffrn_reflns_limit_k_max 22
_diffrn_reflns_limit_k_min -21
_diffrn_reflns_limit_l_max 25
_diffrn_reflns_limit_l_min -25
_diffrn_reflns_number 40372
_diffrn_reflns_theta_full 32.53
_diffrn_reflns_theta_max 32.53
_diffrn_reflns_theta_min 1.85
_exptl_absorpt_coefficient_mu 4.117
_exptl_absorpt_correction_T_max 0.801932
_exptl_absorpt_correction_T_min 0.680527
_exptl_absorpt_correction_type empirical
_exptl_crystal_colour orange
_exptl_crystal_density_diffrn 1.845
_exptl_crystal_description block
_exptl_crystal_F_000 1616
_exptl_crystal_size_max 0.27
_exptl_crystal_size_mid 0.22
_exptl_crystal_size_min 0.20
_refine_diff_density_max 2.258
_refine_diff_density_min -0.694
_refine_diff_density_rms 0.141
_refine_ls_extinction_method none
_refine_ls_goodness_of_fit_ref 0.937
_refine_ls_matrix_type full
_refine_ls_number_parameters 512
_refine_ls_number_reflns 10574
_refine_ls_number_restraints 0
_refine_ls_restrained_S_all 0.937
_refine_ls_R_factor_all 0.0429
_refine_ls_R_factor_gt 0.0307
_refine_ls_shift/su_max 0.001
_refine_ls_shift/su_mean 0.000
_refine_ls_structure_factor_coef Fsqd
_refine_ls_weighting_details 'calc w=1/[\s^2^(Fo^2^)+(0.0321P)^2^+0.0000P] where P=(Fo^2^+2Fc^2^)/3'
_refine_ls_weighting_scheme calc
_refine_ls_wR_factor_gt 0.0609
_refine_ls_wR_factor_ref 0.0638
_reflns_number_gt 8403
_reflns_number_total 10574
_reflns_threshold_expression >2sigma(I)
_cod_data_source_file ja066623fsi20061101_023601.cif
_cod_data_source_block C22H31BN8O6F3PSW
_cod_database_code 4108973

loop_
_symmetry_equiv_pos_as_xyz
'x, y, z'
'-x+1/2, y+1/2, -z+1/2'
'-x, -y, -z'
'x-1/2, -y-1/2, z-1/2'

loop_
_atom_site_label
_atom_site_type_symbol
_atom_site_fract_x
_atom_site_fract_y
_atom_site_fract_z
_atom_site_U_iso_or_equiv
_atom_site_adp_type
_atom_site_occupancy
_atom_site_symmetry_multiplicity
_atom_site_calc_flag
W W 0.383403(8) 0.438960(7) 0.222290(6) 0.01563(3) Uani 1 1 d
S S 0.49511(6) 0.76433(5) 0.08498(4) 0.02307(14) Uani 1 1 d
P P 0.24724(6) 0.53903(5) 0.27720(4) 0.01977(14) Uani 1 1 d
F1 F 0.5497(2) 0.87707(15) -0.02156(13) 0.0554(6) Uani 1 1 d
F2 F 0.41965(19) 0.92354(13) 0.04052(14) 0.0450(5) Uani 1 1 d
F3 F 0.59054(19) 0.92203(13) 0.10319(15) 0.0489(6) Uani 1 1 d
O1 O 0.09483(19) 0.55277(14) -0.08308(14) 0.0321(5) Uani 1 1 d
O2 O 0.2033(2) 0.46280(15) -0.14541(13) 0.0329(5) Uani 1 1 d
O3 O 0.20447(19) 0.32449(15) 0.12470(14) 0.0361(5) Uani 1 1 d
O4 O 0.60450(18) 0.72421(15) 0.08934(15) 0.0366(5) Uani 1 1 d
O5 O 0.46228(19) 0.77777(14) 0.16310(13) 0.0317(5) Uani 1 1 d
O6 O 0.40993(18) 0.72971(14) 0.02070(14) 0.0305(5) Uani 1 1 d
N1 N 0.3466(2) 0.42475(15) -0.00138(15) 0.0211(5) Uani 1 1 d
N2 N 0.51252(18) 0.33589(15) 0.22520(13) 0.0196(4) Uani 1 1 d
N3 N 0.59760(18) 0.32516(16) 0.29137(14) 0.0222(5) Uani 1 1 d
N4 N 0.52199(19) 0.51959(15) 0.29523(14) 0.0211(5) Uani 1 1 d
N5 N 0.60168(19) 0.47917(16) 0.35297(14) 0.0220(5) Uani 1 1 d
N6 N 0.38345(18) 0.37200(14) 0.33954(13) 0.0189(4) Uani 1 1 d
N7 N 0.48107(19) 0.35865(16) 0.39470(14) 0.0210(4) Uani 1 1 d
N8 N 0.27571(19) 0.37140(15) 0.16550(14) 0.0202(4) Uani 1 1 d
C2 C 0.2573(2) 0.48438(18) -0.00011(16) 0.0207(5) Uani 1 1 d
C3 C 0.2658(2) 0.54368(17) 0.06067(16) 0.0198(5) Uani 1 1 d
C4 C 0.3620(2) 0.54715(17) 0.12852(16) 0.0194(5) Uani 1 1 d
C5 C 0.4573(2) 0.49021(19) 0.11691(17) 0.0214(5) Uani 1 1 d
C6 C 0.4425(2) 0.43090(19) 0.05103(17) 0.0218(5) Uani 1 1 d
C7 C 0.1596(2) 0.47448(19) -0.07222(17) 0.0239(6) Uani 1 1 d
C8 C 0.1481(4) 0.6105(2) -0.1331(2) 0.0444(9) Uani 1 1 d
C9 C 0.2095(4) 0.5488(3) -0.1801(3) 0.0503(11) Uani 1 1 d
C10 C 0.0854(3) 0.3955(2) -0.0619(2) 0.0325(7) Uani 1 1 d
C11 C 0.6564(3) 0.2512(2) 0.2803(2) 0.0275(6) Uani 1 1 d
C12 C 0.6103(3) 0.2137(2) 0.2070(2) 0.0301(7) Uani 1 1 d
C13 C 0.5205(3) 0.2681(2) 0.17445(18) 0.0251(6) Uani 1 1 d
C14 C 0.6772(3) 0.5403(2) 0.38794(18) 0.0265(6) Uani 1 1 d
C15 C 0.6470(3) 0.6214(2) 0.35325(19) 0.0284(6) Uani 1 1 d
C16 C 0.5502(2) 0.60599(19) 0.29588(18) 0.0235(6) Uani 1 1 d
C17 C 0.4579(3) 0.31203(19) 0.45913(17) 0.0248(6) Uani 1 1 d
C18 C 0.3442(3) 0.29531(19) 0.44695(18) 0.0263(6) Uani 1 1 d
C19 C 0.3013(2) 0.33327(18) 0.37145(17) 0.0221(5) Uani 1 1 d
C20 C 0.2259(3) 0.6528(2) 0.2407(2) 0.0298(7) Uani 1 1 d
C21 C 0.1046(3) 0.4967(2) 0.2592(2) 0.0304(7) Uani 1 1 d
C22 C 0.2831(3) 0.5573(3) 0.38770(19) 0.0313(7) Uani 1 1 d
C23 C 0.5150(3) 0.8776(2) 0.0501(2) 0.0309(7) Uani 1 1 d
B B 0.5963(3) 0.3787(2) 0.3710(2) 0.0236(6) Uani 1 1 d
H1B H 0.662(3) 0.358(2) 0.4204(19) 0.026(8) Uiso 1 1 d
H1N H 0.341(3) 0.389(2) -0.0384(19) 0.019(8) Uiso 1 1 d
H6 H 0.500(3) 0.390(2) 0.0402(19) 0.024(8) Uiso 1 1 d
H5 H 0.524(3) 0.505(2) 0.1378(19) 0.025(8) Uiso 1 1 d
H4 H 0.381(3) 0.597(2) 0.152(2) 0.027(9) Uiso 1 1 d
H3 H 0.209(3) 0.5840(19) 0.0563(18) 0.016(7) Uiso 1 1 d
H8A H 0.094(3) 0.642(3) -0.161(2) 0.042(11) Uiso 1 1 d
H8B H 0.193(3) 0.649(3) -0.100(2) 0.051(12) Uiso 1 1 d
H9A H 0.281(5) 0.567(3) -0.180(3) 0.086(18) Uiso 1 1 d
H9B H 0.183(5) 0.541(3) -0.229(3) 0.075(18) Uiso 1 1 d
H10A H 0.131(3) 0.339(2) -0.053(2) 0.035(9) Uiso 1 1 d
H10B H 0.030(3) 0.386(3) -0.111(2) 0.048(11) Uiso 1 1 d
H10C H 0.052(3) 0.409(2) -0.018(2) 0.030(9) Uiso 1 1 d
H11 H 0.715(3) 0.237(2) 0.317(2) 0.030(9) Uiso 1 1 d
H12 H 0.633(3) 0.166(2) 0.1817(19) 0.025(8) Uiso 1 1 d
H13 H 0.469(3) 0.260(2) 0.126(2) 0.025(8) Uiso 1 1 d
H14 H 0.734(3) 0.523(2) 0.4280(19) 0.021(8) Uiso 1 1 d
H15 H 0.684(3) 0.672(2) 0.3630(19) 0.024(8) Uiso 1 1 d
H16 H 0.509(3) 0.646(2) 0.2601(19) 0.026(8) Uiso 1 1 d
H17 H 0.515(2) 0.2963(19) 0.4965(18) 0.014(7) Uiso 1 1 d
H18 H 0.304(3) 0.264(2) 0.482(2) 0.025(8) Uiso 1 1 d
H19 H 0.230(2) 0.3325(19) 0.3452(17) 0.016(7) Uiso 1 1 d
H20A H 0.287(3) 0.683(3) 0.252(2) 0.049(12) Uiso 1 1 d
H20B H 0.176(3) 0.684(3) 0.267(2) 0.050(11) Uiso 1 1 d
H20C H 0.194(3) 0.657(2) 0.181(2) 0.032(9) Uiso 1 1 d
H21A H 0.101(4) 0.438(3) 0.286(3) 0.061(14) Uiso 1 1 d
H21C H 0.081(3) 0.493(3) 0.202(2) 0.045(11) Uiso 1 1 d
H21B H 0.061(3) 0.537(2) 0.279(2) 0.033(9) Uiso 1 1 d
H22A H 0.352(4) 0.580(3) 0.399(3) 0.050(12) Uiso 1 1 d
H22B H 0.282(3) 0.508(3) 0.419(2) 0.043(11) Uiso 1 1 d
H22C H 0.234(3) 0.598(3) 0.405(2) 0.046(11) Uiso 1 1 d

loop_
_atom_site_aniso_label
_atom_site_aniso_U_11
_atom_site_aniso_U_22
_atom_site_aniso_U_33
_atom_site_aniso_U_23
_atom_site_aniso_U_13
_atom_site_aniso_U_12
W 0.01709(5) 0.01523(5) 0.01482(5) 0.00036(4) 0.00362(3) -0.00025(4)
S 0.0227(3) 0.0212(3) 0.0258(3) -0.0011(3) 0.0061(3) 0.0023(3)
P 0.0224(3) 0.0186(3) 0.0187(3) -0.0006(2) 0.0046(3) 0.0022(2)
F1 0.0858(18) 0.0444(13) 0.0469(13) -0.0028(10) 0.0404(13) -0.0187(12)
F2 0.0509(13) 0.0283(10) 0.0558(14) 0.0112(9) 0.0103(11) 0.0101(9)
F3 0.0493(13) 0.0372(12) 0.0598(14) -0.0137(10) 0.0094(11) -0.0187(10)
O1 0.0354(12) 0.0272(11) 0.0302(11) 0.0014(9) -0.0028(9) 0.0084(9)
O2 0.0481(14) 0.0334(12) 0.0171(10) -0.0020(8) 0.0058(9) -0.0030(10)
O3 0.0412(13) 0.0289(12) 0.0331(12) -0.0009(10) -0.0064(10) -0.0135(10)
O4 0.0251(11) 0.0369(13) 0.0464(14) -0.0151(11) 0.0027(10) 0.0097(9)
O5 0.0406(12) 0.0308(11) 0.0257(11) 0.0043(9) 0.0111(9) 0.0070(10)
O6 0.0261(11) 0.0286(11) 0.0363(12) -0.0037(9) 0.0044(9) -0.0040(9)
N1 0.0275(12) 0.0186(11) 0.0184(11) -0.0022(9) 0.0075(9) 0.0015(9)
N2 0.0206(11) 0.0208(11) 0.0179(10) 0.0016(8) 0.0044(8) 0.0026(8)
N3 0.0192(11) 0.0257(12) 0.0219(11) 0.0043(9) 0.0042(9) 0.0022(9)
N4 0.0220(11) 0.0216(11) 0.0191(11) 0.0014(9) 0.0019(9) -0.0021(9)
N5 0.0187(11) 0.0257(12) 0.0209(11) 0.0005(9) 0.0019(9) -0.0021(9)
N6 0.0197(10) 0.0180(10) 0.0189(10) 0.0004(8) 0.0032(8) 0.0003(8)
N7 0.0213(11) 0.0242(11) 0.0169(10) 0.0030(9) 0.0017(8) -0.0018(9)
N8 0.0242(11) 0.0176(11) 0.0181(10) 0.0004(8) 0.0025(9) -0.0010(8)
C6 0.0224(13) 0.0246(14) 0.0206(12) 0.0038(11) 0.0099(10) 0.0034(11)
C5 0.0204(13) 0.0250(14) 0.0199(12) 0.0035(10) 0.0069(10) -0.0038(10)
C4 0.0240(13) 0.0163(13) 0.0177(12) 0.0005(9) 0.0035(10) -0.0014(9)
C3 0.0242(13) 0.0160(12) 0.0184(12) 0.0016(9) 0.0022(10) -0.0013(9)
C2 0.0254(13) 0.0180(12) 0.0195(12) 0.0018(10) 0.0058(10) 0.0012(10)
C7 0.0274(14) 0.0228(13) 0.0210(13) -0.0005(11) 0.0035(11) 0.0012(11)
C8 0.059(3) 0.0284(18) 0.039(2) 0.0115(16) -0.0076(18) -0.0060(17)
C9 0.042(2) 0.056(3) 0.057(3) 0.028(2) 0.018(2) 0.0059(19)
C10 0.0337(17) 0.0311(17) 0.0307(17) 0.0012(14) 0.0006(14) -0.0069(14)
C11 0.0230(14) 0.0285(15) 0.0320(16) 0.0064(12) 0.0080(12) 0.0079(12)
C12 0.0302(16) 0.0276(15) 0.0343(17) 0.0006(13) 0.0107(13) 0.0075(12)
C13 0.0276(14) 0.0265(15) 0.0218(13) 0.0015(11) 0.0061(11) 0.0020(11)
C14 0.0214(14) 0.0355(17) 0.0219(14) -0.0062(12) 0.0020(11) -0.0063(11)
C15 0.0291(15) 0.0284(15) 0.0277(15) -0.0062(12) 0.0055(12) -0.0097(12)
C16 0.0260(14) 0.0210(13) 0.0237(14) -0.0005(11) 0.0055(11) -0.0052(11)
C17 0.0341(15) 0.0227(13) 0.0172(12) 0.0032(11) 0.0033(11) 0.0007(12)
C18 0.0376(16) 0.0222(14) 0.0213(13) 0.0022(11) 0.0115(12) -0.0024(12)
C19 0.0251(14) 0.0196(13) 0.0224(13) -0.0021(10) 0.0069(11) -0.0040(10)
C20 0.0369(18) 0.0183(14) 0.0357(18) 0.0012(12) 0.0106(14) 0.0064(13)
C21 0.0214(14) 0.0323(17) 0.0376(19) 0.0047(14) 0.0057(13) 0.0029(12)
C22 0.0409(19) 0.0329(17) 0.0203(13) -0.0049(13) 0.0062(13) 0.0050(15)
C23 0.0385(17) 0.0251(15) 0.0314(16) -0.0031(12) 0.0126(13) -0.0052(13)
B 0.0223(15) 0.0276(16) 0.0202(14) 0.0037(12) 0.0021(12) -0.0010(12)

loop_
_atom_type_symbol
_atom_type_description
_atom_type_scat_dispersion_real
_atom_type_scat_dispersion_imag
_atom_type_scat_source
C C 0.0033 0.0016 'International Tables Vol C Tables 4.2.6.8 and 6.1.1.4'
H H 0.0000 0.0000 'International Tables Vol C Tables 4.2.6.8 and 6.1.1.4'
B B 0.0013 0.0007 'International Tables Vol C Tables 4.2.6.8 and 6.1.1.4'
N N 0.0061 0.0033 'International Tables Vol C Tables 4.2.6.8 and 6.1.1.4'
O O 0.0106 0.0060 'International Tables Vol C Tables 4.2.6.8 and 6.1.1.4'
F F 0.0171 0.0103 'International Tables Vol C Tables 4.2.6.8 and 6.1.1.4'
P P 0.1023 0.0942 'International Tables Vol C Tables 4.2.6.8 and 6.1.1.4'
S S 0.1246 0.1234 'International Tables Vol C Tables 4.2.6.8 and 6.1.1.4'
W W -0.8490 6.8722 'International Tables Vol C Tables 4.2.6.8 and 6.1.1.4'

loop_
_geom_angle_atom_site_label_1
_geom_angle_atom_site_label_2
_geom_angle_atom_site_label_3
_geom_angle
N8 W N6 95.05(9)
N8 W N2 93.36(9)
N6 W N2 76.96(8)
N8 W C4 93.85(10)
N6 W C4 159.18(9)
N2 W C4 121.24(9)
N8 W N4 178.02(9)
N6 W N4 83.77(8)
N2 W N4 84.83(8)
C4 W N4 87.78(9)
N8 W C5 98.16(10)
N6 W C5 156.33(10)
N2 W C5 82.71(9)
C4 W C5 38.54(10)
N4 W C5 82.43(9)
N8 W P 93.85(8)
N6 W P 81.05(6)
N2 W P 157.37(6)
C4 W P 79.61(7)
N4 W P 87.54(6)
C5 W P 117.36(8)
O6 S O5 116.06(14)
O6 S O4 114.28(13)
O5 S O4 114.70(14)
O6 S C23 102.72(14)
O5 S C23 103.31(14)
O4 S C23 103.30(15)
C21 P C20 101.71(17)
C21 P C22 105.04(18)
C20 P C22 100.73(17)
C21 P W 113.48(12)
C20 P W 120.15(12)
C22 P W 113.78(12)
C7 O1 C8 106.2(3)
C9 O2 C7 106.9(3)
C6 N1 C2 122.0(2)
C13 N2 N3 106.5(2)
C13 N2 W 131.18(19)
N3 N2 W 121.85(17)
C11 N3 N2 109.0(2)
C11 N3 B 129.2(2)
N2 N3 B 119.9(2)
C16 N4 N5 106.1(2)
C16 N4 W 133.88(19)
N5 N4 W 119.97(17)
C14 N5 N4 109.4(2)
C14 N5 B 129.2(2)
N4 N5 B 121.3(2)
C19 N6 N7 106.5(2)
C19 N6 W 132.18(19)
N7 N6 W 121.25(16)
C17 N7 N6 109.0(2)
C17 N7 B 129.2(2)
N6 N7 B 120.6(2)
O3 N8 W 177.7(2)
N1 C6 C5 122.0(3)
C6 C5 C4 118.8(3)
C6 C5 W 112.36(19)
C4 C5 W 70.27(14)
C3 C4 C5 114.1(2)
C3 C4 W 118.91(18)
C5 C4 W 71.19(14)
C2 C3 C4 122.9(3)
C3 C2 N1 119.0(3)
C3 C2 C7 126.7(3)
N1 C2 C7 114.3(2)
O1 C7 O2 106.3(2)
O1 C7 C10 109.9(3)
O2 C7 C10 108.8(2)
O1 C7 C2 110.6(2)
O2 C7 C2 108.9(2)
C10 C7 C2 112.2(2)
O1 C8 C9 104.4(3)
O2 C9 C8 106.5(3)
N3 C11 C12 108.8(3)
C11 C12 C13 105.4(3)
N2 C13 C12 110.3(3)
N5 C14 C15 108.6(3)
C14 C15 C16 105.4(3)
N4 C16 C15 110.4(3)
N7 C17 C18 109.1(3)
C17 C18 C19 104.7(3)
N6 C19 C18 110.7(3)
F3 C23 F2 107.1(3)
F3 C23 F1 107.6(3)
F2 C23 F1 107.9(3)
F3 C23 S 111.9(2)
F2 C23 S 111.0(2)
F1 C23 S 111.1(2)
N5 B N3 109.6(2)
N5 B N7 108.2(2)
N3 B N7 105.6(2)

loop_
_geom_bond_atom_site_label_1
_geom_bond_atom_site_label_2
_geom_bond_distance
W N8 1.774(2)
W N6 2.186(2)
W N2 2.189(2)
W C4 2.226(3)
W N4 2.229(2)
W C5 2.239(3)
W P 2.5179(7)
S O6 1.433(2)
S O5 1.436(2)
S O4 1.442(2)
S C23 1.823(3)
P C21 1.809(3)
P C20 1.812(3)
P C22 1.821(3)
F1 C23 1.330(4)
F2 C23 1.327(4)
F3 C23 1.324(4)
O1 C7 1.403(3)
O1 C8 1.431(4)
O2 C9 1.418(5)
O2 C7 1.421(3)
O3 N8 1.215(3)
N1 C6 1.315(4)
N1 C2 1.404(3)
N2 C13 1.333(4)
N2 N3 1.365(3)
N3 C11 1.347(4)
N3 B 1.546(4)
N4 C16 1.338(4)
N4 N5 1.366(3)
N5 C14 1.345(4)
N5 B 1.538(4)
N6 C19 1.340(3)
N6 N7 1.366(3)
N7 C17 1.348(3)
N7 B 1.546(4)
C6 C5 1.393(4)
C5 C4 1.474(4)
C4 C3 1.460(4)
C3 C2 1.332(4)
C2 C7 1.522(4)
C7 C10 1.514(4)
C8 C9 1.492(6)
C11 C12 1.360(5)
C12 C13 1.384(4)
C14 C15 1.365(4)
C15 C16 1.382(4)
C17 C18 1.374(4)
C18 C19 1.384(4)
